data_7158087
loop_
_publ_author_name
'Maleckis, Ansis'
'Herath, Iresha D.'
'Otting, Gottfried'

_publ_section_title
;
 Synthesis of <sup>13</sup>C/<sup>19</sup>F/<sup>2</sup>H labeled indoles
 for use as tryptophan precursors for protein NMR spectroscopy.
;
_journal_issue 23
_journal_name_full 'Organic &amp; biomolecular chemistry'
_journal_page_first 5133
_journal_page_last 5147
_journal_paper_doi 10.1039/d1ob00611h
_journal_volume 19
_journal_year 2021
_chemical_absolute_configuration ad
_chemical_formula_moiety 'C13 H21 Br N O3 P'
_chemical_formula_sum 'C13 H21 Br N O3 P'
_chemical_formula_weight 350.18
_space_group_crystal_system trigonal
_space_group_IT_number 146
_space_group_name_Hall 'R 3'
_space_group_name_H-M_alt 'R 3 :H'
_symmetry_Int_Tables_number 146
_audit_block_doi 10.5517/ccdc.csd.cc27m311
_audit_creation_date 2020-05-12
_audit_update_record
;
2021-03-29 deposited with the CCDC.	2021-05-14 downloaded from the CCDC.
;
_cell_angle_alpha 90
_cell_angle_beta 90
_cell_angle_gamma 120
_cell_formula_units_Z 18
_cell_length_a 26.9719(7)
_cell_length_b 26.9719(7)
_cell_length_c 11.6599(3)
_cell_measurement_reflns_used 5132
_cell_measurement_temperature 150.0(2)
_cell_measurement_theta_max 75.0
_cell_measurement_theta_min 0.9
_cell_volume 7346.0(3)
_diffrn_ambient_temperature 150.0(2)
_diffrn_measured_fraction_theta_full 0.9993
_diffrn_measured_fraction_theta_max 0.9863
_diffrn_measurement_device 'four-circle diffractometer'
_diffrn_measurement_device_type 'XtaLAB Synergy, Dualflex, HyPix'
_diffrn_measurement_method '\w scans'
_diffrn_radiation_monochromator mirror
_diffrn_radiation_probe x-ray
_diffrn_radiation_type 'Cu K\a'
_diffrn_radiation_wavelength 1.54184
_diffrn_reflns_av_R_equivalents 0.0580
_diffrn_reflns_av_unetI/netI 0.0325
_diffrn_reflns_Laue_measured_fraction_full 0.9993
_diffrn_reflns_Laue_measured_fraction_max 0.9863
_diffrn_reflns_limit_h_max 34
_diffrn_reflns_limit_h_min -33
_diffrn_reflns_limit_k_max 33
_diffrn_reflns_limit_k_min -33
_diffrn_reflns_limit_l_max 14
_diffrn_reflns_limit_l_min -14
_diffrn_reflns_number 27194
_diffrn_reflns_point_group_measured_fraction_full 0.9915
_diffrn_reflns_point_group_measured_fraction_max 0.9672
_diffrn_reflns_theta_full 67.68
_diffrn_reflns_theta_max 77.93
_diffrn_reflns_theta_min 3.28
_diffrn_source 'micro-focus sealed X-ray tube'
_diffrn_source_type 'PhotonJet (Cu) X-ray Source'
_exptl_absorpt_coefficient_mu 4.399
_exptl_absorpt_correction_T_max 0.762
_exptl_absorpt_correction_T_min 0.419
_exptl_absorpt_correction_type multi-scan
_exptl_absorpt_process_details
;
CrysAlisPro 1.171.40.35a (Rigaku Oxford Diffraction, 2018)
Empirical absorption correction using spherical harmonics,
 implemented in SCALE3 ABSPACK scaling algorithm.
;
_exptl_crystal_colour Colourless
_exptl_crystal_density_diffrn 1.425
_exptl_crystal_description 'Block '
_exptl_crystal_F_000 3240
_exptl_crystal_size_max 0.19
_exptl_crystal_size_mid 0.12
_exptl_crystal_size_min 0.11
_refine_diff_density_max 1.7449
_refine_diff_density_min -0.6910
_refine_diff_density_rms 0.0854
_refine_ls_abs_structure_details 'Flack, H. D. (1983). Acta Cryst. A39, 876-881.'
_refine_ls_abs_structure_Flack 0.01(2)
_refine_ls_d_res_high 0.7883
_refine_ls_d_res_low 13.4860
_refine_ls_goodness_of_fit_ref 1.0281
_refine_ls_hydrogen_treatment mixed
_refine_ls_matrix_type full
_refine_ls_number_constraints 58
_refine_ls_number_parameters 359
_refine_ls_number_reflns 6772
_refine_ls_number_restraints 1
_refine_ls_restrained_S_all 1.0281
_refine_ls_R_factor_all 0.0522
_refine_ls_R_factor_gt 0.0512
_refine_ls_shift/su_max 0.0060
_refine_ls_shift/su_mean 0.0001
_refine_ls_structure_factor_coef Fsqd
_refine_ls_weighting_details 'w=1/[\s^2^(Fo^2^)+(0.0859P)^2^+24.8302P] where P=(Fo^2^+2Fc^2^)/3'
_refine_ls_weighting_scheme calc
_refine_ls_wR_factor_gt 0.1344
_refine_ls_wR_factor_ref 0.1357
_reflns_Friedel_coverage 0.948
_reflns_limit_h_max 28
_reflns_limit_h_min -28
_reflns_limit_k_max 29
_reflns_limit_k_min -29
_reflns_limit_l_max 14
_reflns_limit_l_min -14
_reflns_number_gt 6605
_reflns_number_total 6772
_reflns_threshold_expression I>=2u(I)
_cod_data_source_file d1ob00611h2.cif
_cod_data_source_block OSM6AMf279
_cod_depositor_comments 'Adding full bibliography for 7158087.cif.'
_cod_original_cell_volume 7345.9(3)
_cod_original_sg_symbol_Hall ' R 3'
_cod_original_sg_symbol_H-M 'R 3'
_cod_database_code 7158087
_olex2_refinement_description
;
1. Fixed Uiso
 At 1.2 times of:
  All C(H) groups, All N(H) groups
 At 1.5 times of:
  All C(H,H,H) groups
2.a Aromatic/amide H refined with riding coordinates:
 N21(H21), C24(H24), C5(H5), C25(H25), C4(H4)
2.b Idealised Me refined as rotating group:
 C13(H13a,H13b,H13c), C12(H12a,H12b,H12c), C35(H35a,H35b,H35c), C32(H32a,H32b,
 H32c), C11(H11a,H11b,H11c), C36(H36a,H36b,H36c), C31(H31a,H31b,H31c), C16(H16a,
 H16b,H16c), C34(H34a,H34b,H34c), C17(H17a,H17b,H17c), C15(H15a,H15b,H15c),
 C30(H30a,H30b,H30c)
;

loop_
_space_group_symop_id
_space_group_symop_operation_xyz
1 x,y,z
2 -y,x-y,z
3 -x+y,-x,z
4 x+1/3,y+2/3,z+2/3
5 -y+1/3,x-y+2/3,z+2/3
6 -x+y+1/3,-x+2/3,z+2/3
7 x+2/3,y+1/3,z+1/3
8 -y+2/3,x-y+1/3,z+1/3
9 -x+y+2/3,-x+1/3,z+1/3

loop_
_atom_site_label
_atom_site_type_symbol
_atom_site_fract_x
_atom_site_fract_y
_atom_site_fract_z
_atom_site_U_iso_or_equiv
_atom_site_adp_type
_atom_site_occupancy
_atom_site_refinement_flags_posn
Br6 Br 0.62622(2) 0.57121(2) 0.63667(3) 0.04634(14) Uani 1.000000 .
Br20 Br 0.99552(2) 0.53206(3) 0.13041(3) 0.05099(15) Uani 1.000000 .
P9 P 0.71047(5) 0.53365(5) 0.92901(9) 0.0357(2) Uani 1.000000 .
P28 P 0.87751(6) 0.51970(6) 0.42318(10) 0.0468(3) Uani 1.000000 .
O8 O 0.70329(14) 0.54074(15) 0.7913(3) 0.0393(7) Uani 1.000000 .
O19 O 0.77199(19) 0.5246(2) 0.7210(3) 0.0559(10) Uani 1.000000 .
O18 O 0.77075(16) 0.55866(16) 0.9648(3) 0.0461(8) Uani 1.000000 .
N1 N 0.7614(2) 0.5639(2) 0.5061(4) 0.0520(11) Uani 1.000000 .
H1 H 0.789(4) 0.557(3) 0.515(6) 0.07(2) Uiso 1.000000 .
O27 O 0.89213(17) 0.52148(19) 0.2862(3) 0.0505(9) Uani 1.000000 .
C2 C 0.7267(2) 0.5585(2) 0.5967(4) 0.0408(9) Uani 1.000000 .
O37 O 0.8544(2) 0.5568(2) 0.4565(4) 0.0632(11) Uani 1.000000 .
N21 N 0.86081(18) 0.53879(19) -0.0066(3) 0.0422(9) Uani 1.000000 .
H21 H 0.82844(18) 0.53780(19) -0.0054(3) 0.0506(10) Uiso 1.000000 R
O38 O 0.8141(2) 0.5210(3) 0.2109(4) 0.0764(15) Uani 1.000000 .
C7 C 0.7383(2) 0.5402(2) 0.7052(4) 0.0401(9) Uani 1.000000 .
C23 C 0.9375(2) 0.5355(2) 0.0468(4) 0.0466(11) Uani 1.000000 .
C3 C 0.6867(2) 0.5718(2) 0.5563(4) 0.0419(10) Uani 1.000000 .
C22 C 0.8877(2) 0.5317(2) 0.0883(4) 0.0392(9) Uani 1.000000 .
C24 C 0.9408(2) 0.5446(3) -0.0705(5) 0.0500(12) Uani 1.000000 .
H24 H 0.9696(2) 0.5481(3) -0.1196(5) 0.0600(14) Uiso 1.000000 R
C13 C 0.6158(2) 0.5507(3) 0.9648(5) 0.0479(11) Uani 1.000000 .
H13a H 0.6080(4) 0.543(2) 0.8843(7) 0.0719(17) Uiso 1.000000 GR
H13b H 0.5945(3) 0.5156(11) 1.007(3) 0.0719(17) Uiso 1.000000 GR
H13c H 0.6046(5) 0.5777(9) 0.990(4) 0.0719(17) Uiso 1.000000 GR
C26 C 0.8594(2) 0.5242(3) 0.1977(4) 0.0491(12) Uani 1.000000 .
C5 C 0.7441(3) 0.5803(3) 0.4134(5) 0.0578(14) Uani 1.000000 .
H5 H 0.7613(3) 0.5872(3) 0.3416(5) 0.0694(16) Uiso 1.000000 R
C25 C 0.8926(2) 0.5473(2) -0.0996(4) 0.0460(10) Uani 1.000000 .
H25 H 0.8838(2) 0.5541(2) -0.1730(4) 0.0552(12) Uiso 1.000000 R
C10 C 0.6800(2) 0.5755(2) 0.9866(4) 0.0430(10) Uani 1.000000 .
C14 C 0.6675(3) 0.4562(2) 0.9543(5) 0.0552(13) Uani 1.000000 .
C4 C 0.6974(3) 0.5855(3) 0.4393(5) 0.0527(12) Uani 1.000000 .
H4 H 0.6771(3) 0.5959(3) 0.3900(5) 0.0633(14) Uiso 1.000000 R
C12 C 0.7135(3) 0.6350(2) 0.9289(5) 0.0555(13) Uani 1.000000 .
H12a H 0.7532(5) 0.6525(10) 0.949(4) 0.083(2) Uiso 1.000000 GR
H12b H 0.709(2) 0.6307(3) 0.8471(6) 0.083(2) Uiso 1.000000 GR
H12c H 0.6986(16) 0.6588(8) 0.955(4) 0.083(2) Uiso 1.000000 GR
C29 C 0.8271(3) 0.4447(3) 0.4534(6) 0.0664(16) Uani 1.000000 .
C33 C 0.9500(3) 0.5493(3) 0.4813(5) 0.0569(13) Uani 1.000000 .
C35 C 0.9793(3) 0.5152(4) 0.4563(5) 0.0666(17) Uani 1.000000 .
H35a H 0.9543(11) 0.4759(6) 0.477(5) 0.100(3) Uiso 1.000000 GR
H35b H 0.988(3) 0.518(2) 0.3761(11) 0.100(3) Uiso 1.000000 GR
H35c H 1.0139(14) 0.5303(18) 0.500(4) 0.100(3) Uiso 1.000000 GR
C32 C 0.8287(4) 0.4307(4) 0.5798(6) 0.085(2) Uani 1.000000 .
H32a H 0.8660(12) 0.436(3) 0.5983(18) 0.127(4) Uiso 1.000000 GR
H32b H 0.821(4) 0.455(2) 0.6266(7) 0.127(4) Uiso 1.000000 GR
H32c H 0.800(2) 0.3915(11) 0.5941(16) 0.127(4) Uiso 1.000000 GR
C11 C 0.6924(3) 0.5837(4) 1.1175(5) 0.0632(16) Uani 1.000000 .
H11a H 0.6669(18) 0.5489(9) 1.1570(7) 0.095(2) Uiso 1.000000 GR
H11b H 0.7312(8) 0.593(3) 1.1316(7) 0.095(2) Uiso 1.000000 GR
H11c H 0.687(3) 0.6140(18) 1.1449(11) 0.095(2) Uiso 1.000000 GR
C36 C 0.9480(4) 0.5585(4) 0.6109(6) 0.080(2) Uani 1.000000 .
H36a H 0.933(3) 0.583(3) 0.6240(6) 0.120(3) Uiso 1.000000 GR
H36b H 0.924(3) 0.5223(6) 0.6475(11) 0.120(3) Uiso 1.000000 GR
H36c H 0.9859(6) 0.576(3) 0.6420(13) 0.120(3) Uiso 1.000000 GR
C31 C 0.7665(4) 0.4324(4) 0.4253(9) 0.097(3) Uani 1.000000 .
H31a H 0.7572(15) 0.456(3) 0.473(6) 0.146(5) Uiso 1.000000 GR
H31b H 0.7646(11) 0.441(4) 0.346(2) 0.146(5) Uiso 1.000000 GR
H31c H 0.7397(6) 0.3927(9) 0.439(8) 0.146(5) Uiso 1.000000 GR
C16 C 0.7052(4) 0.4314(3) 0.9277(10) 0.105(4) Uani 1.000000 .
H16a H 0.712(4) 0.433(4) 0.8465(13) 0.157(6) Uiso 1.000000 GR
H16b H 0.7412(17) 0.453(3) 0.967(7) 0.157(6) Uiso 1.000000 GR
H16c H 0.687(2) 0.3923(14) 0.953(8) 0.157(6) Uiso 1.000000 GR
C34 C 0.9851(3) 0.6100(3) 0.4259(6) 0.0649(16) Uani 1.000000 .
H34a H 0.989(2) 0.6061(3) 0.3451(11) 0.097(2) Uiso 1.000000 GR
H34b H 0.9655(14) 0.6310(10) 0.438(5) 0.097(2) Uiso 1.000000 GR
H34c H 1.0223(10) 0.6302(11) 0.461(4) 0.097(2) Uiso 1.000000 GR
C17 C 0.6492(5) 0.4447(4) 1.0812(7) 0.092(3) Uani 1.000000 .
H17a H 0.6826(5) 0.461(3) 1.1291(8) 0.139(4) Uiso 1.000000 GR
H17b H 0.626(3) 0.462(3) 1.099(2) 0.139(4) Uiso 1.000000 GR
H17c H 0.627(3) 0.4041(4) 1.0940(19) 0.139(4) Uiso 1.000000 GR
C15 C 0.6118(3) 0.4283(3) 0.8846(7) 0.0721(19) Uani 1.000000 .
H15a H 0.5909(13) 0.4477(18) 0.900(4) 0.108(3) Uiso 1.000000 GR
H15b H 0.6207(3) 0.431(2) 0.8044(8) 0.108(3) Uiso 1.000000 GR
H15c H 0.5890(13) 0.3887(8) 0.906(4) 0.108(3) Uiso 1.000000 GR
C30 C 0.8414(6) 0.4047(4) 0.3820(8) 0.100(3) Uani 1.000000 .
H30a H 0.832(4) 0.406(3) 0.3030(17) 0.151(5) Uiso 1.000000 GR
H30b H 0.8815(10) 0.418(2) 0.388(7) 0.151(5) Uiso 1.000000 GR
H30c H 0.820(3) 0.3662(9) 0.411(5) 0.151(5) Uiso 1.000000 GR

loop_
_atom_site_aniso_label
_atom_site_aniso_U_11
_atom_site_aniso_U_22
_atom_site_aniso_U_33
_atom_site_aniso_U_12
_atom_site_aniso_U_13
_atom_site_aniso_U_23
Br6 0.0416(3) 0.0550(3) 0.0509(3) 0.0304(2) -0.0042(2) -0.0019(2)
Br20 0.0474(3) 0.0679(4) 0.0472(3) 0.0360(3) -0.0004(2) -0.0048(2)
P9 0.0350(5) 0.0364(5) 0.0371(5) 0.0188(4) -0.0013(4) -0.0002(4)
P28 0.0471(7) 0.0617(8) 0.0385(6) 0.0324(6) 0.0067(5) 0.0047(5)
O8 0.0391(16) 0.0514(18) 0.0358(15) 0.0288(15) 0.0004(12) -0.0028(13)
O19 0.062(2) 0.088(3) 0.0450(19) 0.058(2) -0.0011(16) -0.0030(18)
O18 0.0393(17) 0.0506(19) 0.0494(18) 0.0233(16) -0.0074(14) -0.0034(15)
N1 0.057(3) 0.078(3) 0.037(2) 0.045(3) 0.0052(18) -0.0010(19)
O27 0.056(2) 0.077(3) 0.0376(17) 0.048(2) 0.0017(15) 0.0046(16)
C2 0.040(2) 0.047(2) 0.040(2) 0.025(2) 0.0020(18) -0.0024(18)
O37 0.055(2) 0.078(3) 0.068(3) 0.042(2) 0.0138(19) -0.003(2)
N21 0.040(2) 0.048(2) 0.041(2) 0.0242(18) -0.0041(16) 0.0011(16)
O38 0.067(3) 0.137(5) 0.049(2) 0.068(3) 0.0086(19) 0.021(3)
C7 0.035(2) 0.050(3) 0.040(2) 0.024(2) -0.0013(17) -0.0068(18)
C23 0.050(3) 0.048(3) 0.045(2) 0.026(2) 0.002(2) -0.005(2)
C3 0.054(3) 0.039(2) 0.035(2) 0.026(2) -0.0047(19) -0.0029(16)
C22 0.040(2) 0.045(2) 0.035(2) 0.023(2) -0.0033(17) -0.0007(17)
C24 0.048(3) 0.062(3) 0.047(3) 0.033(3) -0.001(2) -0.007(2)
C13 0.040(2) 0.054(3) 0.059(3) 0.030(2) 0.006(2) 0.001(2)
C26 0.044(3) 0.070(3) 0.042(2) 0.036(3) -0.001(2) 0.007(2)
C5 0.066(4) 0.073(4) 0.040(3) 0.039(3) 0.003(2) 0.009(2)
C25 0.056(3) 0.051(3) 0.034(2) 0.029(2) -0.0027(19) -0.0027(19)
C10 0.048(3) 0.045(3) 0.037(2) 0.024(2) 0.0014(18) -0.0040(18)
C14 0.053(3) 0.043(3) 0.072(4) 0.026(2) -0.008(3) 0.005(2)
C4 0.058(3) 0.061(3) 0.043(3) 0.033(3) -0.000(2) 0.005(2)
C12 0.063(3) 0.038(3) 0.064(3) 0.024(2) 0.007(3) -0.004(2)
C29 0.062(4) 0.065(4) 0.061(4) 0.023(3) -0.001(3) 0.011(3)
C33 0.054(3) 0.080(4) 0.042(3) 0.037(3) -0.002(2) -0.006(2)
C35 0.077(4) 0.099(5) 0.048(3) 0.062(4) 0.004(3) 0.014(3)
C32 0.075(5) 0.098(6) 0.077(5) 0.040(4) 0.010(4) 0.040(4)
C11 0.067(4) 0.088(5) 0.040(3) 0.042(3) -0.003(2) -0.017(3)
C36 0.073(5) 0.098(6) 0.053(4) 0.032(4) 0.002(3) -0.010(4)
C31 0.069(5) 0.079(5) 0.115(7) 0.015(4) -0.008(5) 0.035(5)
C16 0.069(5) 0.051(4) 0.209(12) 0.040(4) 0.020(6) 0.010(5)
C34 0.047(3) 0.076(4) 0.074(4) 0.032(3) 0.007(3) -0.000(3)
C17 0.109(7) 0.071(5) 0.084(6) 0.034(5) 0.002(5) 0.026(4)
C15 0.056(3) 0.041(3) 0.110(6) 0.017(3) -0.019(4) -0.006(3)
C30 0.138(9) 0.075(6) 0.091(6) 0.056(6) 0.007(6) 0.000(4)

loop_
_atom_type_symbol
_atom_type_scat_dispersion_real
_atom_type_scat_dispersion_imag
_atom_type_scat_Cromer_Mann_a1
_atom_type_scat_Cromer_Mann_a2
_atom_type_scat_Cromer_Mann_a3
_atom_type_scat_Cromer_Mann_a4
_atom_type_scat_Cromer_Mann_b1
_atom_type_scat_Cromer_Mann_b2
_atom_type_scat_Cromer_Mann_b3
_atom_type_scat_Cromer_Mann_b4
_atom_type_scat_Cromer_Mann_c
_atom_type_scat_source
_atom_type_scat_dispersion_source
C 0.01920 0.00962 2.31000 1.02000 1.58860 0.86500 20.84390 10.20750 0.56870 51.65120 0.215599998832 'International Tables Volume C Table 6.1.1.4 (pp. 500-502)' 'Henke, Gullikson and Davis, At. Data and Nucl. Data Tables, 1993, 54, 2'
H 0.00000 0.00000 0.49300 0.32291 0.14019 0.04081 10.51090 26.12570 3.14236 57.79970 0.0030380000826 'International Tables Volume C Table 6.1.1.4 (pp. 500-502)' 'Henke, Gullikson and Davis, At. Data and Nucl. Data Tables, 1993, 54, 2'
O 0.05239 0.03377 3.04850 2.28680 1.54630 0.86700 13.27710 5.70110 0.32390 32.90890 0.250800013542 'International Tables Volume C Table 6.1.1.4 (pp. 500-502)' 'Henke, Gullikson and Davis, At. Data and Nucl. Data Tables, 1993, 54, 2'
N 0.03256 0.01839 12.21260 3.13220 2.01250 1.16630 0.00570 9.89330 28.99750 0.58260 -11.5290002823 'International Tables Volume C Table 6.1.1.4 (pp. 500-502)' 'Henke, Gullikson and Davis, At. Data and Nucl. Data Tables, 1993, 54, 2'
P 0.30360 0.43703 6.43450 4.17910 1.78000 1.49080 1.90670 27.15700 0.52600 68.16450 1.11489999294 'International Tables Volume C Table 6.1.1.4 (pp. 500-502)' 'Henke, Gullikson and Davis, At. Data and Nucl. Data Tables, 1993, 54, 2'
Br -0.67402 1.33011 17.17890 5.23580 5.63770 3.98510 2.17230 16.57960 0.26090 41.43280 2.95569992065 'International Tables Volume C Table 6.1.1.4 (pp. 500-502)' 'Henke, Gullikson and Davis, At. Data and Nucl. Data Tables, 1993, 54, 2'

loop_
_geom_angle_atom_site_label_1
_geom_angle_atom_site_label_2
_geom_angle_atom_site_label_3
_geom_angle
_geom_angle_site_symmetry_1
_geom_angle_site_symmetry_3
_geom_angle_publ_flag
O18 P9 O8 113.0(2) . . ?
C10 P9 O8 99.9(2) . . ?
C10 P9 O18 110.3(2) . . ?
C14 P9 O8 104.2(2) . . ?
C14 P9 O18 113.5(2) . . ?
C14 P9 C10 115.0(3) . . ?
O37 P28 O27 114.5(2) . . ?
C29 P28 O27 104.8(3) . . ?
C29 P28 O37 111.7(3) . . ?
C33 P28 O27 99.1(2) . . ?
C33 P28 O37 109.2(3) . . ?
C33 P28 C29 117.0(3) . . ?
C7 O8 P9 126.0(3) . . ?
C2 N1 H1 120(5) . . ?
C5 N1 H1 131(5) . . ?
C5 N1 C2 108.9(5) . . ?
C26 O27 P28 125.2(3) . . ?
C7 C2 N1 117.1(4) . . ?
C3 C2 N1 107.0(4) . . ?
C3 C2 C7 135.9(4) . . ?
C22 N21 H21 125.1(3) . . ?
C25 N21 H21 125.1(3) . . ?
C25 N21 C22 109.7(4) . . ?
O19 C7 O8 122.5(4) . . ?
C2 C7 O8 111.3(4) . . ?
C2 C7 O19 126.1(4) . . ?
C22 C23 Br20 127.9(4) . . ?
C24 C23 Br20 122.5(4) . . ?
C24 C23 C22 109.6(5) . . ?
C2 C3 Br6 128.2(4) . . ?
C4 C3 Br6 123.4(4) . . ?
C4 C3 C2 108.4(5) . . ?
C23 C22 N21 105.4(4) . . ?
C26 C22 N21 116.4(4) . . ?
C26 C22 C23 138.2(4) . . ?
H24 C24 C23 127.1(3) . . ?
C25 C24 C23 105.8(5) . . ?
C25 C24 H24 127.1(3) . . ?
H13b C13 H13a 109.5 . . ?
H13c C13 H13a 109.5 . . ?
H13c C13 H13b 109.5 . . ?
C10 C13 H13a 109.5 . . ?
C10 C13 H13b 109.5 . . ?
C10 C13 H13c 109.5 . . ?
O38 C26 O27 123.9(5) . . ?
C22 C26 O27 110.9(4) . . ?
C22 C26 O38 125.2(5) . . ?
H5 C5 N1 124.9(3) . . ?
C4 C5 N1 110.3(5) . . ?
C4 C5 H5 124.9(3) . . ?
C24 C25 N21 109.5(4) . . ?
H25 C25 N21 125.3(3) . . ?
H25 C25 C24 125.3(3) . . ?
C13 C10 P9 115.4(4) . . ?
C12 C10 P9 105.8(3) . . ?
C12 C10 C13 109.0(5) . . ?
C11 C10 P9 108.6(4) . . ?
C11 C10 C13 109.8(4) . . ?
C11 C10 C12 107.9(5) . . ?
C16 C14 P9 106.9(5) . . ?
C17 C14 P9 109.8(5) . . ?
C17 C14 C16 109.2(7) . . ?
C15 C14 P9 112.3(4) . . ?
C15 C14 C16 112.8(6) . . ?
C15 C14 C17 105.8(6) . . ?
C5 C4 C3 105.4(5) . . ?
H4 C4 C3 127.3(3) . . ?
H4 C4 C5 127.3(3) . . ?
H12a C12 C10 109.5 . . ?
H12b C12 C10 109.5 . . ?
H12b C12 H12a 109.5 . . ?
H12c C12 C10 109.5 . . ?
H12c C12 H12a 109.5 . . ?
H12c C12 H12b 109.5 . . ?
C32 C29 P28 111.3(6) . . ?
C31 C29 P28 108.8(5) . . ?
C31 C29 C32 108.2(7) . . ?
C30 C29 P28 111.1(6) . . ?
C30 C29 C32 107.3(7) . . ?
C30 C29 C31 110.1(8) . . ?
C35 C33 P28 115.7(5) . . ?
C36 C33 P28 108.4(5) . . ?
C36 C33 C35 111.1(6) . . ?
C34 C33 P28 105.0(4) . . ?
C34 C33 C35 109.3(5) . . ?
C34 C33 C36 106.8(6) . . ?
H35a C35 C33 109.5 . . ?
H35b C35 C33 109.5 . . ?
H35b C35 H35a 109.5 . . ?
H35c C35 C33 109.5 . . ?
H35c C35 H35a 109.5 . . ?
H35c C35 H35b 109.5 . . ?
H32a C32 C29 109.5 . . ?
H32b C32 C29 109.5 . . ?
H32b C32 H32a 109.5 . . ?
H32c C32 C29 109.5 . . ?
H32c C32 H32a 109.5 . . ?
H32c C32 H32b 109.5 . . ?
H11a C11 C10 109.5 . . ?
H11b C11 C10 109.5 . . ?
H11b C11 H11a 109.5 . . ?
H11c C11 C10 109.5 . . ?
H11c C11 H11a 109.5 . . ?
H11c C11 H11b 109.5 . . ?
H36a C36 C33 109.5 . . ?
H36b C36 C33 109.5 . . ?
H36b C36 H36a 109.5 . . ?
H36c C36 C33 109.5 . . ?
H36c C36 H36a 109.5 . . ?
H36c C36 H36b 109.5 . . ?
H31a C31 C29 109.5 . . ?
H31b C31 C29 109.5 . . ?
H31b C31 H31a 109.5 . . ?
H31c C31 C29 109.5 . . ?
H31c C31 H31a 109.5 . . ?
H31c C31 H31b 109.5 . . ?
H16a C16 C14 109.5 . . ?
H16b C16 C14 109.5 . . ?
H16b C16 H16a 109.5 . . ?
H16c C16 C14 109.5 . . ?
H16c C16 H16a 109.5 . . ?
H16c C16 H16b 109.5 . . ?
H34a C34 C33 109.5 . . ?
H34b C34 C33 109.5 . . ?
H34b C34 H34a 109.5 . . ?
H34c C34 C33 109.5 . . ?
H34c C34 H34a 109.5 . . ?
H34c C34 H34b 109.5 . . ?
H17a C17 C14 109.5 . . ?
H17b C17 C14 109.5 . . ?
H17b C17 H17a 109.5 . . ?
H17c C17 C14 109.5 . . ?
H17c C17 H17a 109.5 . . ?
H17c C17 H17b 109.5 . . ?
H15a C15 C14 109.5 . . ?
H15b C15 C14 109.5 . . ?
H15b C15 H15a 109.5 . . ?
H15c C15 C14 109.5 . . ?
H15c C15 H15a 109.5 . . ?
H15c C15 H15b 109.5 . . ?
H30a C30 C29 109.5 . . ?

loop_
_geom_bond_atom_site_label_1
_geom_bond_atom_site_label_2
_geom_bond_distance
_geom_bond_site_symmetry_2
_geom_bond_publ_flag
Br6 C3 1.875(5) . ?
Br20 C23 1.886(5) . ?
P9 O8 1.641(3) . ?
P9 O18 1.475(4) . ?
P9 C10 1.824(5) . ?
P9 C14 1.837(6) . ?
P28 O27 1.640(4) . ?
P28 O37 1.472(4) . ?
P28 C29 1.821(7) . ?
P28 C33 1.833(6) . ?
O8 C7 1.383(5) . ?
O19 C7 1.192(6) . ?
N1 H1 0.87(9) . ?
N1 C2 1.371(6) . ?
N1 C5 1.338(8) . ?
O27 C26 1.385(6) . ?
C2 C7 1.450(7) . ?
C2 C3 1.376(7) . ?
N21 H21 0.8600 . ?
N21 C22 1.389(6) . ?
N21 C25 1.330(7) . ?
O38 C26 1.189(7) . ?
C23 C22 1.381(7) . ?
C23 C24 1.385(8) . ?
C3 C4 1.405(7) . ?
C22 C26 1.448(7) . ?
C24 H24 0.9300 . ?
C24 C25 1.382(8) . ?
C13 H13a 0.9600 . ?
C13 H13b 0.9600 . ?
C13 H13c 0.9600 . ?
C13 C10 1.535(7) . ?
C5 H5 0.9300 . ?
C5 C4 1.367(9) . ?
C25 H25 0.9300 . ?
C10 C12 1.547(7) . ?
C10 C11 1.555(7) . ?
C14 C16 1.503(9) . ?
C14 C17 1.542(10) . ?
C14 C15 1.534(9) . ?
C4 H4 0.9300 . ?
C12 H12a 0.9600 . ?
C12 H12b 0.9600 . ?
C12 H12c 0.9600 . ?
C29 C32 1.528(9) . ?
C29 C31 1.531(12) . ?
C29 C30 1.557(12) . ?
C33 C35 1.508(9) . ?
C33 C36 1.537(8) . ?
C33 C34 1.564(10) . ?
C35 H35a 0.9600 . ?
C35 H35b 0.9600 . ?
C35 H35c 0.9600 . ?
C32 H32a 0.9600 . ?
C32 H32b 0.9600 . ?
C32 H32c 0.9600 . ?
C11 H11a 0.9600 . ?
C11 H11b 0.9600 . ?
C11 H11c 0.9600 . ?
C31 H31a 0.9600 . ?
C31 H31b 0.9600 . ?
C31 H31c 0.9600 . ?
C16 H16a 0.9600 . ?
C16 H16b 0.9600 . ?
C16 H16c 0.9600 . ?
C34 H34a 0.9600 . ?
C34 H34b 0.9600 . ?
C34 H34c 0.9600 . ?
C17 H17a 0.9600 . ?
C17 H17b 0.9600 . ?
C17 H17c 0.9600 . ?
C15 H15a 0.9600 . ?
C15 H15b 0.9600 . ?
C15 H15c 0.9600 . ?
C30 H30a 0.9600 . ?
C30 H30b 0.9600 . ?
C30 H30c 0.9600 . ?

loop_
_geom_torsion_atom_site_label_1
_geom_torsion_atom_site_label_2
_geom_torsion_atom_site_label_3
_geom_torsion_atom_site_label_4
_geom_torsion
_geom_torsion_site_symmetry_1
_geom_torsion_site_symmetry_2
_geom_torsion_site_symmetry_3
_geom_torsion_site_symmetry_4
_geom_torsion_publ_flag
Br6 C3 C2 N1 178.7(5) . . . . ?
Br6 C3 C2 C7 0.4(6) . . . . ?
Br6 C3 C4 C5 -179.2(5) . . . . ?
Br20 C23 C22 N21 177.8(5) . . . . ?
Br20 C23 C22 C26 -0.4(7) . . . . ?
Br20 C23 C24 C25 -177.0(5) . . . . ?
P9 O8 C7 O19 13.5(4) . . . . ?
P9 O8 C7 C2 -168.9(4) . . . . ?
P28 O27 C26 O38 -6.2(6) . . . . ?
P28 O27 C26 C22 173.5(5) . . . . ?
O8 C7 C2 N1 175.5(4) . . . . ?
O8 C7 C2 C3 -6.4(6) . . . . ?
O19 C7 C2 N1 -7.0(7) . . . . ?
O19 C7 C2 C3 171.1(5) . . . . ?
N1 C2 C3 C4 -0.1(5) . . . . ?
N1 C5 C4 C3 0.7(6) . . . . ?
O27 C26 C22 N21 -176.0(4) . . . . ?
O27 C26 C22 C23 2.1(8) . . . . ?
C2 C3 C4 C5 -0.3(5) . . . . ?
N21 C22 C23 C24 -0.1(5) . . . . ?
N21 C22 C26 O38 3.7(7) . . . . ?
N21 C25 C24 C23 -1.7(5) . . . . ?
O38 C26 C22 C23 -178.2(6) . . . . ?
